data_7152031
loop_
_publ_author_name
'Lee, Do W.'
'Pandey, Rajesh K.'
'Lindeman, Sergey'
'Donaldson, William A.'

_publ_section_title
;
 Reactivity of acyclic (pentadienyl)iron(1+) cations: Synthetic studies
 directed toward the frondosins.
;
_journal_issue 22
_journal_name_full 'Organic &amp; biomolecular chemistry'
_journal_page_first 7742
_journal_page_last 7747
_journal_paper_doi 10.1039/c1ob05720k
_journal_volume 9
_journal_year 2011
_chemical_formula_moiety 'C21 H22 Fe O7'
_chemical_formula_sum 'C21 H22 Fe O7'
_chemical_formula_weight 442.24
_space_group_IT_number 14
_symmetry_cell_setting monoclinic
_symmetry_space_group_name_Hall '-P 2ybc'
_symmetry_space_group_name_H-M 'P 1 21/c 1'
_atom_sites_solution_hydrogens geom
_atom_sites_solution_primary direct
_atom_sites_solution_secondary difmap
_audit_creation_method SHELXL-97
_cell_angle_alpha 90.00
_cell_angle_beta 93.4868(12)
_cell_angle_gamma 90.00
_cell_formula_units_Z 8
_cell_length_a 6.94866(9)
_cell_length_b 15.94213(19)
_cell_length_c 36.7435(5)
_cell_measurement_reflns_used 37708
_cell_measurement_temperature 100
_cell_measurement_theta_max 32.7622
_cell_measurement_theta_min 3.2811
_cell_volume 4062.78(9)
_computing_cell_refinement
;
CrysAlisPro, Oxford Diffraction Ltd.,
Version 1.171.33.55 (release 05-01-2010 CrysAlis171 .NET)
(compiled Jan 5 2010,16:28:46)
;
_computing_data_collection
;
CrysAlisPro, Oxford Diffraction Ltd.,
Version 1.171.33.55 (release 05-01-2010 CrysAlis171 .NET)
(compiled Jan 5 2010,16:28:46)
;
_computing_data_reduction
;
CrysAlisPro, Oxford Diffraction Ltd.,
Version 1.171.33.55 (release 05-01-2010 CrysAlis171 .NET)
(compiled Jan 5 2010,16:28:46)
;
_computing_molecular_graphics
;
OLEX2: a complete structure solution, refinement and analysis program. Dolomanov et al., J. Appl. Cryst. (2009). 42, 339-341
;
_computing_publication_material
;
OLEX2: a complete structure solution, refinement and analysis program. Dolomanov et al., J. Appl. Cryst. (2009). 42, 339-341
;
_computing_structure_refinement 'SHELXL-97 (Sheldrick, 2008)'
_computing_structure_solution 'SHELXS-97 (Sheldrick, 2008)'
_diffrn_ambient_temperature 100.0
_diffrn_detector_area_resol_mean 10.3756
_diffrn_measured_fraction_theta_full 0.998
_diffrn_measured_fraction_theta_max 0.950
_diffrn_measurement_details
;
1 omega -13.00 24.00 1.0000 42.7300
omega____ theta____ kappa____ phi______ frames
- 19.7635 77.0000 60.0000 37

2 omega -7.00 95.00 1.0000 42.7300
omega____ theta____ kappa____ phi______ frames
- 19.7635 37.0000 -180.0000 102

3 omega -69.00 -35.00 1.0000 42.7300
omega____ theta____ kappa____ phi______ frames
- -19.9198 118.0000 125.0000 34

4 omega -93.00 -19.00 1.0000 42.7300
omega____ theta____ kappa____ phi______ frames
- -19.9198 -37.0000 -60.0000 74

5 omega -56.00 46.00 1.0000 42.7300
omega____ theta____ kappa____ phi______ frames
- 19.7635 -37.0000 -150.0000 102

6 omega -56.00 46.00 1.0000 42.7300
omega____ theta____ kappa____ phi______ frames
- 19.7635 -37.0000 30.0000 102

7 omega -14.00 98.00 1.0000 42.7300
omega____ theta____ kappa____ phi______ frames
- 19.7635 77.0000 -90.0000 112

8 omega -56.00 -19.00 1.0000 42.7300
omega____ theta____ kappa____ phi______ frames
- 19.7635 -37.0000 120.0000 37

9 omega -73.00 -18.00 1.0000 42.7300
omega____ theta____ kappa____ phi______ frames
- -19.9198 118.0000 -54.0000 55
;
_diffrn_measurement_device_type 'SuperNova, Dual, Cu at zero, Atlas'
_diffrn_measurement_method '\w scans'
_diffrn_orient_matrix_UB_11 0.1005813
_diffrn_orient_matrix_UB_12 0.0058535
_diffrn_orient_matrix_UB_13 -0.0012297
_diffrn_orient_matrix_UB_21 0.0114203
_diffrn_orient_matrix_UB_22 -0.043699
_diffrn_orient_matrix_UB_23 -0.0028
_diffrn_orient_matrix_UB_31 -0.0144888
_diffrn_orient_matrix_UB_32 0.0060484
_diffrn_orient_matrix_UB_33 -0.019094
_diffrn_radiation_monochromator mirror
_diffrn_radiation_source 'fine-focus sealed tube'
_diffrn_radiation_type 'Mo K\a'
_diffrn_radiation_wavelength 0.7107
_diffrn_reflns_av_R_equivalents 0.0292
_diffrn_reflns_av_sigmaI/netI 0.0267
_diffrn_reflns_limit_h_max 9
_diffrn_reflns_limit_h_min -10
_diffrn_reflns_limit_k_max 24
_diffrn_reflns_limit_k_min -24
_diffrn_reflns_limit_l_max 55
_diffrn_reflns_limit_l_min -54
_diffrn_reflns_number 80589
_diffrn_reflns_theta_full 30.00
_diffrn_reflns_theta_max 32.84
_diffrn_reflns_theta_min 3.33
_exptl_absorpt_coefficient_mu 0.782
_exptl_absorpt_correction_T_max 1.0
_exptl_absorpt_correction_T_min 0.87741
_exptl_absorpt_correction_type multi-scan
_exptl_absorpt_process_details
;
CrysAlisPro, Oxford Diffraction Ltd.,
Version 1.171.33.55 (release 05-01-2010 CrysAlis171 .NET)
(compiled Jan 5 2010,16:28:46)
Empirical absorption correction using spherical harmonics,
implemented in SCALE3 ABSPACK scaling algorithm.
;
_exptl_crystal_colour yellow
_exptl_crystal_colour_primary yellow
_exptl_crystal_density_diffrn 1.446
_exptl_crystal_density_method 'not measured'
_exptl_crystal_description plate
_exptl_crystal_F_000 1840
_exptl_crystal_size_max 0.18
_exptl_crystal_size_mid 0.12
_exptl_crystal_size_min 0.03
_refine_diff_density_max 0.490
_refine_diff_density_min -0.659
_refine_diff_density_rms 0.064
_refine_ls_extinction_method none
_refine_ls_goodness_of_fit_ref 1.141
_refine_ls_hydrogen_treatment mixed
_refine_ls_matrix_type full
_refine_ls_number_parameters 575
_refine_ls_number_reflns 14384
_refine_ls_number_restraints 0
_refine_ls_restrained_S_all 1.141
_refine_ls_R_factor_all 0.0476
_refine_ls_R_factor_gt 0.0364
_refine_ls_shift/su_max 0.005
_refine_ls_shift/su_mean 0.001
_refine_ls_structure_factor_coef Fsqd
_refine_ls_weighting_details
;
calc w=1/[\s^2^(Fo^2^)+(0.0269P)^2^+3.0055P] where P=(Fo^2^+2Fc^2^)/3
;
_refine_ls_weighting_scheme calc
_refine_ls_wR_factor_gt 0.0869
_refine_ls_wR_factor_ref 0.0890
_reflns_number_gt 11759
_reflns_number_total 14384
_reflns_threshold_expression >2sigma(I)
_cod_data_source_file c1ob05720k.txt
_cod_data_source_block DON1H
_cod_depositor_comments
;
The following automatic conversions were performed:

'_symmetry_cell_setting' value 'Monoclinic' changed to 'monoclinic'
according to /home/saulius/struct/CIF-dictionaries/cif_core.dic
dictionary named 'cif_core.dic' version 2.4.1 from 2010-06-29.

Automatic conversion script
Id: cif_fix_values 1715 2011-07-08 13:25:40Z adriana 
;
_cod_database_code 7152031

loop_
_space_group_symop_id
_space_group_symop_operation_xyz
1 'x, y, z'
2 '-x, y+1/2, -z+1/2'
3 '-x, -y, -z'
4 'x, -y-1/2, z-1/2'

loop_
_atom_site_label
_atom_site_type_symbol
_atom_site_fract_x
_atom_site_fract_y
_atom_site_fract_z
_atom_site_U_iso_or_equiv
_atom_site_adp_type
_atom_site_occupancy
_atom_site_symmetry_multiplicity
_atom_site_calc_flag
_atom_site_refinement_flags
_atom_site_disorder_assembly
_atom_site_disorder_group
Fe1 Fe 0.50610(3) 0.118353(12) 0.138391(5) 0.01102(4) Uani 1 1 d . . .
O1 O 0.36277(17) 0.21358(7) 0.22107(3) 0.0218(2) Uani 1 1 d . . .
O2 O 0.16903(15) 0.10147(7) 0.22478(3) 0.0161(2) Uani 1 1 d . . .
O3 O 0.21264(15) -0.10173(7) 0.10423(3) 0.0174(2) Uani 1 1 d . . .
O4 O 0.81516(17) -0.06103(8) 0.01449(3) 0.0236(2) Uani 1 1 d . . .
O5 O 0.70527(18) 0.15810(8) 0.07242(3) 0.0239(2) Uani 1 1 d . . .
O6 O 0.48119(19) 0.30257(7) 0.14875(4) 0.0260(3) Uani 1 1 d . . .
O7 O 0.11374(16) 0.08979(7) 0.10703(3) 0.0205(2) Uani 1 1 d . . .
C1 C 0.3255(2) 0.14120(9) 0.21376(4) 0.0143(2) Uani 1 1 d . . .
C2 C 0.4450(2) 0.08452(9) 0.19239(4) 0.0139(2) Uani 1 1 d . . .
H2 H 0.407(3) 0.0266(12) 0.1932(5) 0.017 Uiso 1 1 d . . .
C3 C 0.6414(2) 0.10809(9) 0.19030(4) 0.0136(2) Uani 1 1 d . . .
H3 H 0.680(3) 0.1618(12) 0.2016(5) 0.016 Uiso 1 1 d . . .
C4 C 0.7655(2) 0.06912(9) 0.16715(4) 0.0133(2) Uani 1 1 d . . .
H4 H 0.886(3) 0.0947(12) 0.1656(5) 0.016 Uiso 1 1 d . . .
C5 C 0.7343(2) -0.01769(8) 0.15064(4) 0.0121(2) Uani 1 1 d . . .
H5 H 0.8305 -0.0241 0.1317 0.014 Uiso 1 1 calc R . .
C6 C 0.53629(19) -0.01402(8) 0.13041(4) 0.0112(2) Uani 1 1 d . . .
H6 H 0.441(3) -0.0380(12) 0.1446(5) 0.013 Uiso 1 1 d . . .
C7 C 0.7712(2) -0.08898(9) 0.17767(4) 0.0149(3) Uani 1 1 d . . .
C8 C 0.6534(2) -0.15398(10) 0.18010(4) 0.0218(3) Uani 1 1 d . . .
H8B H 0.6872 -0.1989 0.1962 0.026 Uiso 1 1 calc R . .
H8A H 0.5352 -0.1556 0.1657 0.026 Uiso 1 1 calc R . .
C9 C 0.9595(3) -0.08388(11) 0.19995(5) 0.0284(4) Uani 1 1 d . . .
H9A H 1.0662 -0.0841 0.1837 0.043 Uiso 1 1 calc R . .
H9C H 0.9716 -0.1322 0.2164 0.043 Uiso 1 1 calc R . .
H9B H 0.9635 -0.0320 0.2143 0.043 Uiso 1 1 calc R . .
C10 C 0.0523(2) 0.15021(10) 0.24819(4) 0.0190(3) Uani 1 1 d . . .
H10A H 0.0054 0.2006 0.2352 0.028 Uiso 1 1 calc R . .
H10C H 0.1300 0.1666 0.2702 0.028 Uiso 1 1 calc R . .
H10B H -0.0578 0.1165 0.2550 0.028 Uiso 1 1 calc R . .
C11 C 0.5209(2) -0.04774(8) 0.09263(4) 0.0127(2) Uani 1 1 d . . .
C12 C 0.3532(2) -0.09186(9) 0.07971(4) 0.0143(2) Uani 1 1 d . . .
C13 C 0.3375(2) -0.12347(10) 0.04434(4) 0.0178(3) Uani 1 1 d . . .
H13 H 0.2234 -0.1521 0.0359 0.021 Uiso 1 1 calc R . .
C14 C 0.4875(2) -0.11360(10) 0.02110(4) 0.0191(3) Uani 1 1 d . . .
H14 H 0.4753 -0.1348 -0.0031 0.023 Uiso 1 1 calc R . .
C15 C 0.6543(2) -0.07263(10) 0.03365(4) 0.0169(3) Uani 1 1 d . . .
C16 C 0.6680(2) -0.03974(9) 0.06887(4) 0.0149(3) Uani 1 1 d . . .
H16 H 0.7823 -0.0108 0.0769 0.018 Uiso 1 1 calc R . .
C17 C 0.0680(2) -0.16329(10) 0.09512(4) 0.0193(3) Uani 1 1 d . . .
H17A H -0.0087 -0.1455 0.0732 0.029 Uiso 1 1 calc R . .
H17C H -0.0161 -0.1694 0.1154 0.029 Uiso 1 1 calc R . .
H17B H 0.1298 -0.2172 0.0905 0.029 Uiso 1 1 calc R . .
C18 C 0.8072(3) -0.08969(12) -0.02224(4) 0.0263(3) Uani 1 1 d . . .
H18A H 0.7000 -0.0622 -0.0361 0.040 Uiso 1 1 calc R . .
H18B H 0.7878 -0.1506 -0.0227 0.040 Uiso 1 1 calc R . .
H18C H 0.9285 -0.0760 -0.0332 0.040 Uiso 1 1 calc R . .
C19 C 0.6291(2) 0.13976(9) 0.09783(4) 0.0159(3) Uani 1 1 d . . .
C20 C 0.4896(2) 0.23107(9) 0.14634(4) 0.0161(3) Uani 1 1 d . . .
C21 C 0.2653(2) 0.10276(9) 0.11908(4) 0.0144(2) Uani 1 1 d . . .
Fe1A Fe 0.00715(3) 0.429499(13) 0.131851(5) 0.01251(5) Uani 1 1 d . . .
O1A O -0.13551(17) 0.33516(7) 0.21491(3) 0.0209(2) Uani 1 1 d . . .
O2A O -0.32728(16) 0.44786(7) 0.21887(3) 0.0170(2) Uani 1 1 d . . .
O3A O -0.28423(16) 0.65377(7) 0.10042(3) 0.0195(2) Uani 1 1 d . . .
O4A O 0.3135(8) 0.6210(4) 0.00911(13) 0.0257(9) Uani 0.499(5) 1 d P A 1
C18A C 0.3135(6) 0.6657(3) -0.02419(9) 0.0318(10) Uani 0.499(5) 1 d P A 1
H18D H 0.2104 0.6443 -0.0411 0.048 Uiso 0.499(5) 1 calc PR A 1
H18E H 0.4381 0.6583 -0.0349 0.048 Uiso 0.499(5) 1 calc PR A 1
H18F H 0.2919 0.7254 -0.0196 0.048 Uiso 0.499(5) 1 calc PR A 1
O4B O 0.2669(9) 0.6131(5) -0.00100(14) 0.0341(12) Uani 0.501(5) 1 d P A -2
C18B C 0.4036(6) 0.5465(3) 0.00315(10) 0.0337(10) Uani 0.501(5) 1 d P A -2
H18I H 0.4864 0.5555 0.0254 0.051 Uiso 0.501(5) 1 calc PR A -2
H18H H 0.4829 0.5452 -0.0180 0.051 Uiso 0.501(5) 1 calc PR A -2
H18G H 0.3354 0.4930 0.0050 0.051 Uiso 0.501(5) 1 calc PR A -2
O5A O 0.21610(19) 0.38712(9) 0.06732(3) 0.0303(3) Uani 1 1 d . . .
O6A O -0.02524(19) 0.24657(8) 0.14388(4) 0.0289(3) Uani 1 1 d . . .
O7A O -0.38175(17) 0.45815(8) 0.09870(3) 0.0254(2) Uani 1 1 d . . .
C1A C -0.1724(2) 0.40776(9) 0.20759(4) 0.0150(3) Uani 1 1 d . . .
C2A C -0.0536(2) 0.46412(9) 0.18592(4) 0.0147(2) Uani 1 1 d . . .
H2A H -0.095(3) 0.5185(13) 0.1860(5) 0.018 Uiso 1 1 d . . .
C3A C 0.1428(2) 0.44052(9) 0.18369(4) 0.0153(3) Uani 1 1 d . . .
H3A H 0.181(3) 0.3889(12) 0.1960(5) 0.018 Uiso 1 1 d . . .
C4A C 0.2662(2) 0.47920(9) 0.16032(4) 0.0151(3) Uani 1 1 d . . .
H4A H 0.387(3) 0.4534(12) 0.1580(5) 0.018 Uiso 1 1 d . . .
C5A C 0.2344(2) 0.56601(9) 0.14377(4) 0.0143(2) Uani 1 1 d . . .
H5A H 0.3304 0.5726 0.1248 0.017 Uiso 1 1 calc R . .
C6A C 0.0361(2) 0.56171(9) 0.12368(4) 0.0148(2) Uani 1 1 d . . .
H6A H -0.062(3) 0.5849(12) 0.1379(5) 0.018 Uiso 1 1 d . . .
C7A C 0.2709(2) 0.63696(9) 0.17089(4) 0.0163(3) Uani 1 1 d . . .
C8A C 0.1508(3) 0.70116(10) 0.17389(4) 0.0222(3) Uani 1 1 d . . .
H8AB H 0.1831 0.7454 0.1905 0.027 Uiso 1 1 calc R . .
H8AA H 0.0326 0.7028 0.1595 0.027 Uiso 1 1 calc R . .
C9A C 0.4596(3) 0.63196(11) 0.19323(5) 0.0295(4) Uani 1 1 d . . .
H9AA H 0.4637 0.5801 0.2076 0.044 Uiso 1 1 calc R . .
H9AC H 0.4716 0.6803 0.2097 0.044 Uiso 1 1 calc R . .
H9AB H 0.5663 0.6323 0.1770 0.044 Uiso 1 1 calc R . .
C10A C -0.4439(2) 0.39983(10) 0.24251(4) 0.0195(3) Uani 1 1 d . . .
H10D H -0.4895 0.3487 0.2299 0.029 Uiso 1 1 calc R . .
H10F H -0.5548 0.4335 0.2489 0.029 Uiso 1 1 calc R . .
H10E H -0.3666 0.3846 0.2647 0.029 Uiso 1 1 calc R . .
C11A C 0.0172(2) 0.59775(9) 0.08622(4) 0.0152(3) Uani 1 1 d . . .
C12A C -0.1474(2) 0.64520(9) 0.07514(4) 0.0155(3) Uani 1 1 d . . .
C13A C -0.1632(2) 0.68212(10) 0.04076(4) 0.0199(3) Uani 1 1 d . . .
H13A H -0.2750 0.7138 0.0336 0.024 Uiso 1 1 calc R . .
C14A C -0.0175(3) 0.67314(11) 0.01680(4) 0.0227(3) Uani 1 1 d . A .
H14A H -0.0291 0.6989 -0.0065 0.027 Uiso 1 1 calc R . .
C15A C 0.1448(3) 0.62640(11) 0.02715(5) 0.0256(3) Uani 1 1 d . . .
C16A C 0.1604(2) 0.58898(11) 0.06143(4) 0.0221(3) Uani 1 1 d . A .
H16A H 0.2717 0.5566 0.0682 0.026 Uiso 1 1 calc R . .
C17A C -0.4293(2) 0.71598(10) 0.09286(5) 0.0207(3) Uani 1 1 d . . .
H17D H -0.5106 0.6993 0.0713 0.031 Uiso 1 1 calc R . .
H17F H -0.3678 0.7699 0.0882 0.031 Uiso 1 1 calc R . .
H17E H -0.5089 0.7214 0.1138 0.031 Uiso 1 1 calc R . .
C19A C 0.1346(2) 0.40694(10) 0.09196(4) 0.0191(3) Uani 1 1 d . . .
C20A C -0.0134(2) 0.31624(9) 0.14069(4) 0.0182(3) Uani 1 1 d . . .
C21A C -0.2315(2) 0.44507(9) 0.11151(4) 0.0169(3) Uani 1 1 d . . .

loop_
_atom_site_aniso_label
_atom_site_aniso_U_11
_atom_site_aniso_U_22
_atom_site_aniso_U_33
_atom_site_aniso_U_23
_atom_site_aniso_U_13
_atom_site_aniso_U_12
Fe1 0.01091(9) 0.00980(8) 0.01223(8) 0.00073(6) -0.00030(6) -0.00001(7)
O1 0.0230(6) 0.0155(5) 0.0274(6) -0.0068(4) 0.0064(4) -0.0042(4)
O2 0.0167(5) 0.0151(5) 0.0169(5) -0.0018(4) 0.0030(4) -0.0018(4)
O3 0.0147(5) 0.0178(5) 0.0197(5) -0.0039(4) 0.0021(4) -0.0054(4)
O4 0.0232(6) 0.0349(7) 0.0131(5) -0.0011(4) 0.0052(4) -0.0004(5)
O5 0.0266(6) 0.0247(6) 0.0209(5) 0.0062(4) 0.0060(4) -0.0013(5)
O6 0.0303(7) 0.0124(5) 0.0352(6) 0.0003(4) 0.0021(5) 0.0033(5)
O7 0.0149(5) 0.0248(6) 0.0217(5) -0.0045(4) -0.0007(4) 0.0012(4)
C1 0.0152(6) 0.0149(6) 0.0126(6) -0.0010(5) 0.0000(5) -0.0004(5)
C2 0.0180(7) 0.0117(6) 0.0119(5) -0.0011(4) 0.0000(5) -0.0006(5)
C3 0.0158(6) 0.0117(6) 0.0128(6) 0.0000(4) -0.0034(5) 0.0001(5)
C4 0.0124(6) 0.0113(6) 0.0158(6) 0.0011(5) -0.0028(5) -0.0008(5)
C5 0.0130(6) 0.0107(5) 0.0124(5) 0.0000(4) -0.0005(4) 0.0001(5)
C6 0.0121(6) 0.0085(5) 0.0131(5) -0.0002(4) 0.0004(4) -0.0002(4)
C7 0.0191(7) 0.0123(6) 0.0130(6) -0.0012(5) -0.0013(5) 0.0028(5)
C8 0.0258(8) 0.0151(7) 0.0243(7) 0.0046(5) -0.0003(6) -0.0007(6)
C9 0.0335(9) 0.0174(7) 0.0321(9) 0.0029(6) -0.0175(7) 0.0009(7)
C10 0.0165(7) 0.0217(7) 0.0190(7) -0.0026(5) 0.0032(5) 0.0016(6)
C11 0.0149(6) 0.0112(6) 0.0119(5) 0.0003(4) -0.0009(5) 0.0006(5)
C12 0.0150(6) 0.0129(6) 0.0150(6) -0.0005(5) -0.0001(5) 0.0010(5)
C13 0.0190(7) 0.0174(6) 0.0164(6) -0.0025(5) -0.0035(5) 0.0001(5)
C14 0.0242(8) 0.0202(7) 0.0125(6) -0.0016(5) -0.0029(5) 0.0025(6)
C15 0.0194(7) 0.0189(7) 0.0124(6) 0.0013(5) 0.0018(5) 0.0032(5)
C16 0.0165(6) 0.0154(6) 0.0126(6) 0.0002(5) -0.0007(5) -0.0003(5)
C17 0.0138(6) 0.0161(6) 0.0276(7) -0.0022(5) -0.0007(5) -0.0028(5)
C18 0.0350(9) 0.0311(9) 0.0134(6) -0.0010(6) 0.0066(6) 0.0049(7)
C19 0.0159(7) 0.0139(6) 0.0179(6) 0.0023(5) -0.0003(5) 0.0005(5)
C20 0.0142(6) 0.0140(6) 0.0197(6) 0.0022(5) -0.0007(5) -0.0005(5)
C21 0.0150(6) 0.0152(6) 0.0132(6) -0.0003(5) 0.0023(5) 0.0022(5)
Fe1A 0.01080(9) 0.01119(9) 0.01543(9) -0.00085(7) -0.00024(7) 0.00010(7)
O1A 0.0230(6) 0.0134(5) 0.0265(6) 0.0059(4) 0.0027(4) 0.0023(4)
O2A 0.0186(5) 0.0146(5) 0.0181(5) 0.0011(4) 0.0029(4) 0.0008(4)
O3A 0.0166(5) 0.0192(5) 0.0227(5) 0.0046(4) 0.0028(4) 0.0067(4)
O4A 0.024(2) 0.0336(17) 0.020(2) 0.0074(18) 0.0085(14) 0.0038(16)
C18A 0.034(2) 0.045(2) 0.0171(15) 0.0055(14) 0.0078(13) -0.0011(17)
O4B 0.040(3) 0.040(2) 0.024(3) 0.010(2) 0.0139(17) 0.014(2)
C18B 0.039(2) 0.037(2) 0.0271(18) 0.0025(15) 0.0145(15) 0.0075(17)
O5A 0.0255(6) 0.0389(7) 0.0274(6) -0.0113(5) 0.0081(5) -0.0051(6)
O6A 0.0302(7) 0.0153(5) 0.0416(7) -0.0037(5) 0.0062(5) -0.0019(5)
O7A 0.0147(5) 0.0292(6) 0.0317(6) 0.0021(5) -0.0032(4) 0.0003(5)
C1A 0.0166(6) 0.0141(6) 0.0141(6) 0.0005(5) -0.0018(5) 0.0004(5)
C2A 0.0175(7) 0.0112(6) 0.0150(6) 0.0011(5) -0.0009(5) 0.0004(5)
C3A 0.0169(7) 0.0117(6) 0.0165(6) 0.0006(5) -0.0043(5) -0.0008(5)
C4A 0.0135(6) 0.0110(6) 0.0202(6) -0.0008(5) -0.0037(5) 0.0007(5)
C5A 0.0128(6) 0.0119(6) 0.0180(6) 0.0012(5) 0.0004(5) 0.0007(5)
C6A 0.0135(6) 0.0140(6) 0.0168(6) 0.0019(5) 0.0007(5) 0.0017(5)
C7A 0.0207(7) 0.0103(6) 0.0179(6) 0.0019(5) 0.0005(5) -0.0025(5)
C8A 0.0278(8) 0.0148(7) 0.0243(7) -0.0012(5) 0.0042(6) -0.0001(6)
C9A 0.0318(9) 0.0175(7) 0.0370(9) -0.0009(6) -0.0155(7) -0.0031(7)
C10A 0.0192(7) 0.0198(7) 0.0196(7) 0.0010(5) 0.0026(5) -0.0024(6)
C11A 0.0155(6) 0.0123(6) 0.0178(6) 0.0020(5) 0.0006(5) 0.0007(5)
C12A 0.0152(6) 0.0143(6) 0.0169(6) 0.0000(5) -0.0005(5) 0.0000(5)
C13A 0.0210(7) 0.0185(7) 0.0196(7) 0.0020(5) -0.0038(5) 0.0021(6)
C14A 0.0298(9) 0.0224(7) 0.0158(6) 0.0043(5) -0.0004(6) 0.0017(6)
C15A 0.0269(9) 0.0282(8) 0.0225(7) 0.0066(6) 0.0091(6) 0.0052(7)
C16A 0.0191(7) 0.0239(8) 0.0238(7) 0.0077(6) 0.0057(6) 0.0055(6)
C17A 0.0150(7) 0.0180(7) 0.0288(8) 0.0029(6) -0.0001(6) 0.0048(5)
C19A 0.0154(7) 0.0197(7) 0.0221(7) -0.0034(5) 0.0000(5) -0.0028(5)
C20A 0.0166(7) 0.0155(6) 0.0227(7) -0.0025(5) 0.0024(5) -0.0033(5)
C21A 0.0157(7) 0.0167(6) 0.0184(6) -0.0003(5) 0.0016(5) -0.0015(5)

loop_
_atom_type_symbol
_atom_type_description
_atom_type_scat_dispersion_real
_atom_type_scat_dispersion_imag
_atom_type_scat_source
C C 0.0033 0.0016 'International Tables Vol C Tables 4.2.6.8 and 6.1.1.4'
H H 0.0000 0.0000 'International Tables Vol C Tables 4.2.6.8 and 6.1.1.4'
Fe Fe 0.3463 0.8444 'International Tables Vol C Tables 4.2.6.8 and 6.1.1.4'
O O 0.0106 0.0060 'International Tables Vol C Tables 4.2.6.8 and 6.1.1.4'

loop_
_geom_angle_atom_site_label_1
_geom_angle_atom_site_label_2
_geom_angle_atom_site_label_3
_geom_angle
Fe1 C2 H2 110.0(11)
Fe1 C3 H3 114.5(11)
Fe1 C4 H4 122.0(12)
Fe1 C6 H6 104.0(11)
O1 C1 O2 123.37(13)
O1 C1 C2 125.41(14)
O2 C1 C2 111.21(12)
O2 C10 H10A 109.5
O2 C10 H10C 109.5
O2 C10 H10B 109.5
O3 C12 C11 116.02(12)
O3 C12 C13 123.42(13)
O3 C17 H17A 109.5
O3 C17 H17C 109.5
O3 C17 H17B 109.5
O4 C15 C14 125.83(13)
O4 C15 C16 114.49(14)
O4 C18 H18A 109.5
O4 C18 H18B 109.5
O4 C18 H18C 109.5
O5 C19 Fe1 176.08(14)
O6 C20 Fe1 175.13(14)
O7 C21 Fe1 177.47(13)
C1 O2 C10 114.86(12)
C1 C2 Fe1 119.34(10)
C1 C2 H2 113.9(11)
C2 Fe1 C4 70.25(5)
C2 Fe1 C6 84.52(5)
C2 C3 Fe1 71.87(8)
C2 C3 H3 116.5(11)
C3 Fe1 C2 39.52(6)
C3 Fe1 C4 38.10(5)
C3 Fe1 C6 90.31(5)
C3 C2 Fe1 68.61(8)
C3 C2 C1 115.94(12)
C3 C2 H2 121.5(11)
C3 C4 Fe1 67.13(8)
C3 C4 H4 115.6(12)
C3 C4 C5 124.79(13)
C4 C3 Fe1 74.77(8)
C4 C3 C2 123.13(13)
C4 C3 H3 118.9(11)
C4 C5 H5 106.6
C4 C5 C6 105.18(11)
C5 C4 Fe1 92.34(8)
C5 C4 H4 118.5(12)
C5 C6 Fe1 93.67(8)
C5 C6 H6 111.0(11)
C6 Fe1 C4 68.07(5)
C6 C5 H5 106.6
C7 C5 C4 113.91(11)
C7 C5 H5 106.6
C7 C5 C6 117.30(12)
C7 C8 H8B 120.0
C7 C8 H8A 120.0
C7 C9 H9A 109.5
C7 C9 H9C 109.5
C7 C9 H9B 109.5
C8 C7 C5 123.18(13)
C8 C7 C9 121.72(14)
H8B C8 H8A 120.0
C9 C7 C5 114.97(13)
H9A C9 H9C 109.5
H9A C9 H9B 109.5
H9C C9 H9B 109.5
H10A C10 H10C 109.5
H10A C10 H10B 109.5
H10C C10 H10B 109.5
C11 C6 Fe1 118.81(9)
C11 C6 C5 116.93(11)
C11 C6 H6 110.8(11)
C11 C16 C15 122.48(14)
C11 C16 H16 118.8
C12 O3 C17 116.20(11)
C12 C11 C6 120.19(12)
C12 C13 H13 119.6
C12 C13 C14 120.75(14)
C13 C12 C11 120.55(13)
C13 C14 H14 120.3
C14 C13 H13 119.6
C14 C15 C16 119.68(14)
C15 O4 C18 117.30(13)
C15 C14 C13 119.37(13)
C15 C14 H14 120.3
C15 C16 H16 118.8
C16 C11 C6 122.66(13)
C16 C11 C12 117.13(12)
H17A C17 H17C 109.5
H17A C17 H17B 109.5
H17C C17 H17B 109.5
H18A C18 H18B 109.5
H18A C18 H18C 109.5
H18B C18 H18C 109.5
C19 Fe1 C2 162.98(6)
C19 Fe1 C3 124.37(6)
C19 Fe1 C4 92.85(6)
C19 Fe1 C6 91.04(6)
C19 Fe1 C20 89.05(7)
C20 Fe1 C2 94.72(6)
C20 Fe1 C3 87.70(6)
C20 Fe1 C4 109.58(6)
C20 Fe1 C6 177.65(6)
C21 Fe1 C2 95.71(6)
C21 Fe1 C3 135.22(6)
C21 Fe1 C4 149.94(6)
C21 Fe1 C6 84.62(6)
C21 Fe1 C19 100.23(6)
C21 Fe1 C20 97.68(6)
Fe1A C2A H2A 109.3(12)
Fe1A C3A H3A 117.0(11)
Fe1A C4A H4A 120.9(12)
Fe1A C6A H6A 103.1(12)
O1A C1A O2A 123.40(14)
O1A C1A C2A 125.45(14)
O2A C1A C2A 111.14(12)
O2A C10A H10D 109.5
O2A C10A H10F 109.5
O2A C10A H10E 109.5
O3A C12A C11A 116.10(12)
O3A C12A C13A 123.42(14)
O3A C17A H17D 109.5
O3A C17A H17F 109.5
O3A C17A H17E 109.5
O4A C15A O4B 20.5(2)
O4A C15A C14A 127.0(3)
O4A C15A C16A 112.6(3)
O4B C18B H18I 109.5
O4B C18B H18H 109.5
O4B C18B H18G 109.5
H18I C18B H18H 109.5
H18I C18B H18G 109.5
H18H C18B H18G 109.5
O5A C19A Fe1A 175.41(15)
O6A C20A Fe1A 175.83(15)
O7A C21A Fe1A 177.39(14)
C1A O2A C10A 115.10(12)
C1A C2A Fe1A 119.48(10)
C1A C2A H2A 112.8(12)
C2A Fe1A C4A 70.26(6)
C2A Fe1A C6A 84.33(5)
C2A C3A Fe1A 72.09(8)
C2A C3A H3A 115.8(12)
C3A Fe1A C2A 39.49(6)
C3A Fe1A C4A 38.15(6)
C3A Fe1A C6A 90.23(5)
C3A C2A Fe1A 68.41(8)
C3A C2A C1A 115.96(12)
C3A C2A H2A 123.7(12)
C3A C4A Fe1A 67.23(8)
C3A C4A H4A 116.5(12)
C3A C4A C5A 124.66(13)
C4A C3A Fe1A 74.62(8)
C4A C3A C2A 123.16(13)
C4A C3A H3A 120.1(12)
C4A C5A H5A 106.7
C4A C5A C6A 104.90(11)
C5A C4A Fe1A 92.50(8)
C5A C4A H4A 118.0(12)
C5A C6A Fe1A 93.80(9)
C5A C6A H6A 111.8(11)
C6A Fe1A C4A 68.08(5)
C6A C5A H5A 106.7
C7A C5A C4A 113.63(12)
C7A C5A H5A 106.7
C7A C5A C6A 117.44(12)
C7A C8A H8AB 120.0
C7A C8A H8AA 120.0
C7A C9A H9AA 109.5
C7A C9A H9AC 109.5
C7A C9A H9AB 109.5
C8A C7A C5A 123.20(14)
C8A C7A C9A 121.70(15)
H8AB C8A H8AA 120.0
C9A C7A C5A 115.03(13)
H9AA C9A H9AC 109.5
H9AA C9A H9AB 109.5
H9AC C9A H9AB 109.5
H10D C10A H10F 109.5
H10D C10A H10E 109.5
H10F C10A H10E 109.5
C11A C6A Fe1A 120.37(10)
C11A C6A C5A 117.13(12)
C11A C6A H6A 109.3(11)
C11A C16A H16A 119.1
C12A O3A C17A 116.48(12)
C12A C11A C6A 119.86(13)
C12A C13A H13A 119.6
C13A C12A C11A 120.46(14)
C13A C14A H14A 120.2
C14A C13A C12A 120.74(15)
C14A C13A H13A 119.6
C14A C15A O4B 113.6(3)
C14A C15A C16A 119.74(15)
C15A O4A C18A 115.3(4)
C15A O4B C18B 117.7(4)
C15A C14A C13A 119.61(14)
C15A C14A H14A 120.2
C15A C16A C11A 121.86(15)
C15A C16A H16A 119.1
C16A C11A C6A 122.52(13)
C16A C11A C12A 117.59(13)
C16A C15A O4B 126.1(3)
H17D C17A H17F 109.5
H17D C17A H17E 109.5
H17F C17A H17E 109.5
C19A Fe1A C2A 161.81(6)
C19A Fe1A C3A 123.10(7)
C19A Fe1A C4A 91.76(6)
C19A Fe1A C6A 91.58(6)
C19A Fe1A C20A 89.71(7)
C20A Fe1A C2A 93.89(6)
C20A Fe1A C3A 87.54(6)
C20A Fe1A C4A 110.07(6)
C20A Fe1A C6A 177.77(6)
C21A Fe1A C2A 97.01(6)
C21A Fe1A C3A 136.50(6)
C21A Fe1A C4A 150.07(6)
C21A Fe1A C6A 84.13(6)
C21A Fe1A C19A 100.19(7)
C21A Fe1A C20A 97.43(7)

loop_
_geom_bond_atom_site_label_1
_geom_bond_atom_site_label_2
_geom_bond_distance
Fe1 C2 2.1239(14)
Fe1 C3 2.0810(13)
Fe1 C4 2.1792(14)
Fe1 C6 2.1426(13)
Fe1 C19 1.7952(15)
Fe1 C20 1.8253(15)
Fe1 C21 1.7946(15)
O1 C1 1.2092(18)
O2 C1 1.3418(17)
O2 C10 1.4446(18)
O3 C12 1.3777(17)
O3 C17 1.4295(18)
O4 C15 1.3694(18)
O4 C18 1.4225(18)
O5 C19 1.1393(18)
O6 C20 1.1450(18)
O7 C21 1.1362(18)
C1 C2 1.484(2)
C2 H2 0.96(2)
C2 C3 1.422(2)
C3 H3 0.981(19)
C3 C4 1.394(2)
C4 H4 0.936(19)
C4 C5 1.5211(19)
C5 H5 1.0000
C5 C6 1.5245(19)
C5 C7 1.5207(19)
C6 H6 0.950(19)
C6 C11 1.4866(18)
C7 C8 1.327(2)
C7 C9 1.503(2)
C8 H8B 0.9500
C8 H8A 0.9500
C9 H9A 0.9800
C9 H9C 0.9800
C9 H9B 0.9800
C10 H10A 0.9800
C10 H10C 0.9800
C10 H10B 0.9800
C11 C12 1.418(2)
C11 C16 1.390(2)
C12 C13 1.3919(19)
C13 H13 0.9500
C13 C14 1.396(2)
C14 H14 0.9500
C14 C15 1.385(2)
C15 C16 1.3943(19)
C16 H16 0.9500
C17 H17A 0.9800
C17 H17C 0.9800
C17 H17B 0.9800
C18 H18A 0.9800
C18 H18B 0.9800
C18 H18C 0.9800
Fe1A C2A 2.1290(14)
Fe1A C3A 2.0804(14)
Fe1A C4A 2.1754(14)
Fe1A C6A 2.1401(14)
Fe1A C19A 1.7946(16)
Fe1A C20A 1.8416(15)
Fe1A C21A 1.7944(15)
O1A C1A 1.2122(18)
O2A C1A 1.3387(18)
O2A C10A 1.4433(18)
O3A C12A 1.3761(18)
O3A C17A 1.4291(18)
O4A C18A 1.416(6)
O4A C15A 1.384(6)
C18A H18D 0.9800
C18A H18E 0.9800
C18A H18F 0.9800
O4B C18B 1.427(8)
O4B C15A 1.393(6)
C18B H18I 0.9800
C18B H18H 0.9800
C18B H18G 0.9800
O5A C19A 1.1412(19)
O6A C20A 1.1204(19)
O7A C21A 1.1380(19)
C1A C2A 1.484(2)
C2A H2A 0.91(2)
C2A C3A 1.423(2)
C3A H3A 0.97(2)
C3A C4A 1.394(2)
C4A H4A 0.94(2)
C4A C5A 1.5223(19)
C5A H5A 1.0000
C5A C6A 1.525(2)
C5A C7A 1.518(2)
C6A H6A 0.960(19)
C6A C11A 1.490(2)
C7A C8A 1.330(2)
C7A C9A 1.506(2)
C8A H8AB 0.9500
C8A H8AA 0.9500
C9A H9AA 0.9800
C9A H9AC 0.9800
C9A H9AB 0.9800
C10A H10D 0.9800
C10A H10F 0.9800
C10A H10E 0.9800
C11A C12A 1.410(2)
C11A C16A 1.396(2)
C12A C13A 1.392(2)
C13A H13A 0.9500
C13A C14A 1.389(2)
C14A H14A 0.9500
C14A C15A 1.386(2)
C15A C16A 1.392(2)
C16A H16A 0.9500
C17A H17D 0.9800
C17A H17F 0.9800
C17A H17E 0.9800

loop_
_geom_torsion_atom_site_label_1
_geom_torsion_atom_site_label_2
_geom_torsion_atom_site_label_3
_geom_torsion_atom_site_label_4
_geom_torsion
Fe1 C2 C3 C4 -57.05(12)
Fe1 C3 C4 C5 -76.17(12)
Fe1 C4 C5 C6 -7.48(10)
Fe1 C4 C5 C7 -137.28(10)
Fe1 C6 C11 C12 -105.84(13)
Fe1 C6 C11 C16 75.67(16)
O1 C1 C2 Fe1 -58.52(18)
O1 C1 C2 C3 20.4(2)
O2 C1 C2 Fe1 122.46(11)
O2 C1 C2 C3 -158.60(12)
O3 C12 C13 C14 -178.05(14)
O4 C15 C16 C11 -178.11(13)
C1 C2 C3 Fe1 -113.25(12)
C1 C2 C3 C4 -170.30(13)
C2 Fe1 C3 C4 133.25(12)
C2 Fe1 C4 C3 -29.50(8)
C2 Fe1 C4 C5 97.55(9)
C2 Fe1 C6 C5 -76.42(8)
C2 Fe1 C6 C11 159.99(11)
C2 Fe1 C19 O5 -108(2)
C2 Fe1 C20 O6 -175.8(16)
C2 Fe1 C21 O7 -70(3)
C2 C3 C4 Fe1 55.74(12)
C2 C3 C4 C5 -20.4(2)
C3 Fe1 C2 C1 108.59(14)
C3 Fe1 C4 C5 127.05(12)
C3 Fe1 C6 C5 -37.26(8)
C3 Fe1 C6 C11 -160.85(11)
C3 Fe1 C19 O5 -92(2)
C3 Fe1 C20 O6 145.3(16)
C3 Fe1 C21 O7 -71(3)
C3 C4 C5 C6 56.08(16)
C3 C4 C5 C7 -73.72(17)
C4 Fe1 C2 C1 137.11(12)
C4 Fe1 C2 C3 28.53(8)
C4 Fe1 C3 C2 -133.25(12)
C4 Fe1 C6 C5 -5.52(7)
C4 Fe1 C6 C11 -129.11(12)
C4 Fe1 C19 O5 -115(2)
C4 Fe1 C20 O6 113.5(16)
C4 Fe1 C21 O7 -11(3)
C4 C5 C6 Fe1 7.62(10)
C4 C5 C6 C11 132.66(12)
C4 C5 C7 C8 134.39(15)
C4 C5 C7 C9 -49.73(17)
C5 C6 C11 C12 142.98(13)
C5 C6 C11 C16 -35.52(19)
C6 Fe1 C2 C1 -154.24(11)
C6 Fe1 C2 C3 97.17(8)
C6 Fe1 C3 C2 -80.99(8)
C6 Fe1 C3 C4 52.26(9)
C6 Fe1 C4 C3 -121.52(9)
C6 Fe1 C4 C5 5.53(8)
C6 Fe1 C19 O5 177(72)
C6 Fe1 C20 O6 113.1(19)
C6 Fe1 C21 O7 14(3)
C6 C5 C7 C8 10.9(2)
C6 C5 C7 C9 -173.18(13)
C6 C11 C12 O3 -0.98(19)
C6 C11 C12 C13 179.85(13)
C6 C11 C16 C15 178.95(13)
C7 C5 C6 Fe1 135.40(10)
C7 C5 C6 C11 -99.56(14)
C10 O2 C1 O1 -3.6(2)
C10 O2 C1 C2 175.42(12)
C11 C12 C13 C14 1.1(2)
C12 C11 C16 C15 0.4(2)
C12 C13 C14 C15 0.7(2)
C13 C14 C15 O4 177.50(14)
C13 C14 C15 C16 -1.8(2)
C14 C15 C16 C11 1.3(2)
C16 C11 C12 O3 177.59(12)
C16 C11 C12 C13 -1.6(2)
C17 O3 C12 C11 -164.44(13)
C17 O3 C12 C13 14.7(2)
C18 O4 C15 C14 3.5(2)
C18 O4 C15 C16 -177.17(14)
C19 Fe1 C2 C1 130.3(2)
C19 Fe1 C2 C3 21.7(2)
C19 Fe1 C3 C2 -172.46(9)
C19 Fe1 C3 C4 -39.21(11)
C19 Fe1 C4 C3 148.50(9)
C19 Fe1 C4 C5 -84.45(9)
C19 Fe1 C6 C5 87.12(9)
C19 Fe1 C6 C11 -36.47(11)
C19 Fe1 C20 O6 20.8(16)
C19 Fe1 C21 O7 104(3)
C20 Fe1 C2 C1 27.99(12)
C20 Fe1 C2 C3 -80.59(9)
C20 Fe1 C3 C2 100.26(9)
C20 Fe1 C3 C4 -126.48(9)
C20 Fe1 C4 C3 58.50(10)
C20 Fe1 C4 C5 -174.45(8)
C20 Fe1 C6 C5 -5.1(16)
C20 Fe1 C6 C11 -128.7(15)
C20 Fe1 C19 O5 -5(2)
C20 Fe1 C21 O7 -166(52)
C21 Fe1 C2 C1 -70.23(12)
C21 Fe1 C2 C3 -178.81(9)
C21 Fe1 C3 C2 1.68(12)
C21 Fe1 C3 C4 134.93(10)
C21 Fe1 C4 C3 -95.34(13)
C21 Fe1 C4 C5 31.71(15)
C21 Fe1 C6 C5 -172.70(9)
C21 Fe1 C6 C11 63.71(11)
C21 Fe1 C19 O5 93(2)
C21 Fe1 C20 O6 -79.4(16)
Fe1A C2A C3A C4A 57.05(13)
Fe1A C3A C4A C5A 76.54(13)
Fe1A C4A C5A C6A 7.44(11)
Fe1A C4A C5A C7A 137.00(11)
Fe1A C6A C11A C12A 108.35(14)
Fe1A C6A C11A C16A -73.85(18)
O1A C1A C2A Fe1A 57.87(19)
O1A C1A C2A C3A -20.9(2)
O2A C1A C2A Fe1A -123.14(11)
O2A C1A C2A C3A 158.10(12)
O3A C12A C13A C14A 178.15(15)
O4A C15A C16A C11A 170.6(3)
C18A O4A C15A O4B 51.5(13)
C18A O4A C15A C14A -2.9(6)
C18A O4A C15A C16A -173.5(4)
O4B C15A C16A C11A -171.5(4)
C18B O4B C15A O4A 63.7(13)
C18B O4B C15A C14A -161.4(4)
C18B O4B C15A C16A 9.9(7)
C1A C2A C3A Fe1A 113.32(12)
C1A C2A C3A C4A 170.37(13)
C2A Fe1A C3A C4A -133.23(12)
C2A Fe1A C4A C3A 29.49(8)
C2A Fe1A C4A C5A -97.31(9)
C2A Fe1A C6A C5A 76.49(9)
C2A Fe1A C6A C11A -158.86(12)
C2A Fe1A C19A O5A 92.8(18)
C2A Fe1A C20A O6A 171(2)
C2A Fe1A C21A O7A 74(3)
C2A C3A C4A Fe1A -55.91(13)
C2A C3A C4A C5A 20.6(2)
C3A Fe1A C2A C1A -108.48(14)
C3A Fe1A C4A C5A -126.80(13)
C3A Fe1A C6A C5A 37.37(9)
C3A Fe1A C6A C11A 162.03(12)
C3A Fe1A C19A O5A 78.0(18)
C3A Fe1A C20A O6A -150(2)
C3A Fe1A C21A O7A 75(3)
C3A C4A C5A C6A -56.41(17)
C3A C4A C5A C7A 73.15(18)
C4A Fe1A C2A C1A -137.05(12)
C4A Fe1A C2A C3A -28.56(8)
C4A Fe1A C3A C2A 133.23(12)
C4A Fe1A C6A C5A 5.51(8)
C4A Fe1A C6A C11A 130.17(13)
C4A Fe1A C19A O5A 101.2(18)
C4A Fe1A C20A O6A -118(2)
C4A Fe1A C21A O7A 12(3)
C4A C5A C6A Fe1A -7.57(11)
C4A C5A C6A C11A -134.69(13)
C4A C5A C7A C8A -133.09(15)
C4A C5A C7A C9A 49.83(18)
C5A C6A C11A C12A -138.91(14)
C5A C6A C11A C16A 38.9(2)
C6A Fe1A C2A C1A 154.23(12)
C6A Fe1A C2A C3A -97.29(9)
C6A Fe1A C3A C2A 80.78(9)
C6A Fe1A C3A C4A -52.45(9)
C6A Fe1A C4A C3A 121.28(10)
C6A Fe1A C4A C5A -5.52(8)
C6A Fe1A C19A O5A 169.3(18)
C6A Fe1A C20A O6A -151.8(17)
C6A Fe1A C21A O7A -10(3)
C6A C5A C7A C8A -10.2(2)
C6A C5A C7A C9A 172.75(14)
C6A C11A C12A O3A -1.1(2)
C6A C11A C12A C13A 177.35(14)
C6A C11A C16A C15A -176.87(16)
C7A C5A C6A Fe1A -134.83(11)
C7A C5A C6A C11A 98.05(15)
C10A O2A C1A O1A 3.5(2)
C10A O2A C1A C2A -175.51(12)
C11A C12A C13A C14A -0.2(2)
C12A C11A C16A C15A 1.0(2)
C12A C13A C14A C15A 0.5(3)
C13A C14A C15A O4A -170.0(3)
C13A C14A C15A O4B 171.9(3)
C13A C14A C15A C16A 0.0(3)
C14A C15A C16A C11A -0.7(3)
C16A C11A C12A O3A -178.97(14)
C16A C11A C12A C13A -0.5(2)
C17A O3A C12A C11A 166.63(13)
C17A O3A C12A C13A -11.7(2)
C19A Fe1A C2A C1A -128.1(2)
C19A Fe1A C2A C3A -19.6(2)
C19A Fe1A C3A C2A 172.81(9)
C19A Fe1A C3A C4A 39.58(11)
C19A Fe1A C4A C3A -147.72(10)
C19A Fe1A C4A C5A 85.48(9)
C19A Fe1A C6A C5A -85.75(9)
C19A Fe1A C6A C11A 38.90(12)
C19A Fe1A C20A O6A -26(2)
C19A Fe1A C21A O7A -100(3)
C20A Fe1A C2A C1A -27.11(12)
C20A Fe1A C2A C3A 81.38(9)
C20A Fe1A C3A C2A -99.13(9)
C20A Fe1A C3A C4A 127.64(9)
C20A Fe1A C4A C3A -57.39(10)
C20A Fe1A C4A C5A 175.81(9)
C20A Fe1A C6A C5A 39.7(17)
C20A Fe1A C6A C11A 164.3(16)
C20A Fe1A C19A O5A -8.9(18)
C20A Fe1A C21A O7A 169(56)
C21A Fe1A C2A C1A 70.88(12)
C21A Fe1A C2A C3A 179.37(9)
C21A Fe1A C3A C2A -0.92(13)
C21A Fe1A C3A C4A -134.15(10)
C21A Fe1A C4A C3A 98.18(14)
C21A Fe1A C4A C5A -28.62(16)
C21A Fe1A C6A C5A 174.16(9)
C21A Fe1A C6A C11A -61.19(12)
C21A Fe1A C19A O5A -106.4(18)
C21A Fe1A C20A O6A 74(2)
